data_4319766
loop_
_publ_author_name
'Matthias Stender'
'Barrett E. Eichler'
'Ned J. Hardman'
'Philip P. Power'
'J\"org Prust'
'Mathias Noltemeyer'
'Herbert W. Roesky'

_publ_section_title
;
 Synthesis and Characterization of HC{C(Me)N(C6H3-2,6-i-Pr2)}2MX2 (M = Al,
 X = Cl, I; M = Ga, In, X = Me, Cl, I): Sterically Encumbered
 \b-Diketiminate Group 13 Metal Derivatives
;
_journal_name_full 'Inorganic Chemistry'
_journal_page_first 2794
_journal_page_last 2799
_journal_paper_doi 10.1021/ic001311d
_journal_volume 40
_journal_year 2001
_chemical_formula_sum 'C29 H41 Ga I2 N2'
_chemical_formula_weight 741.11
_chemical_melting_point 225
_chemical_name_common NacNacGaI2
_chemical_name_systematic
; 

 ? 

;
_space_group_IT_number 14
_symmetry_cell_setting monoclinic
_symmetry_space_group_name_Hall '-P 2yn'
_symmetry_space_group_name_H-M 'P 1 21/n 1'
_atom_sites_solution_hydrogens geom
_atom_sites_solution_primary direct
_atom_sites_solution_secondary difmap
_audit_creation_method SHELXL-97
_cell_angle_alpha 90.00
_cell_angle_beta 113.3880(10)
_cell_angle_gamma 90.00
_cell_formula_units_Z 4
_cell_length_a 18.8237(7)
_cell_length_b 8.6190(3)
_cell_length_c 20.0720(7)
_cell_measurement_reflns_used 7980
_cell_measurement_temperature 90(2)
_cell_measurement_theta_max 31.4
_cell_measurement_theta_min 2.35
_cell_volume 2988.95(19)
_computing_cell_refinement 'Bruker SMART'
_computing_data_collection 'Bruker SMART'
_computing_data_reduction 'Bruker SHELXTL v. 5.10'
_computing_molecular_graphics 'XP, Bruker SHELXTL v. 5.10'
_computing_publication_material 'XCIF, Bruker SHELXTL v. 5.10'
_computing_structure_refinement 'XL, Bruker SHELXTL v. 5.10'
_computing_structure_solution 'XS, Bruker SHELXTL v. 5.10'
_diffrn_ambient_temperature 90(2)
_diffrn_measured_fraction_theta_full 0.949
_diffrn_measured_fraction_theta_max 0.949
_diffrn_measurement_device_type 'Bruker SMART 1000'
_diffrn_measurement_method /w
_diffrn_radiation_monochromator graphite
_diffrn_radiation_source 'normal-focus sealed tube'
_diffrn_radiation_type MoK\a
_diffrn_radiation_wavelength 0.71073
_diffrn_reflns_av_R_equivalents 0.0219
_diffrn_reflns_av_sigmaI/netI 0.0179
_diffrn_reflns_limit_h_max 26
_diffrn_reflns_limit_h_min -27
_diffrn_reflns_limit_k_max 12
_diffrn_reflns_limit_k_min -12
_diffrn_reflns_limit_l_max 28
_diffrn_reflns_limit_l_min -29
_diffrn_reflns_number 38669
_diffrn_reflns_theta_full 31.47
_diffrn_reflns_theta_max 31.47
_diffrn_reflns_theta_min 1.91
_diffrn_standards_decay_% <0.01
_diffrn_standards_number '50 frames remeasured'
_exptl_absorpt_coefficient_mu 3.759
_exptl_absorpt_correction_T_max 0.5202
_exptl_absorpt_correction_T_min 0.2113
_exptl_absorpt_correction_type empirical
_exptl_absorpt_process_details
;SADABS: an empirical absorption program by G. M. Sheldrick

using the method described by Blessing, R. H.; Acta Cryst.

A51, 1995, 33.

;
_exptl_crystal_colour colorless
_exptl_crystal_density_diffrn 2.103
_exptl_crystal_density_method 'not measured'
_exptl_crystal_description parallelipiped
_exptl_crystal_F_000 1880
_exptl_crystal_size_max 0.60
_exptl_crystal_size_mid 0.30
_exptl_crystal_size_min 0.20
_refine_diff_density_max 0.546
_refine_diff_density_min -0.835
_refine_diff_density_rms 0.080
_refine_ls_extinction_method none
_refine_ls_goodness_of_fit_ref 0.659
_refine_ls_hydrogen_treatment constr
_refine_ls_matrix_type full
_refine_ls_number_parameters 317
_refine_ls_number_reflns 9427
_refine_ls_number_restraints 0
_refine_ls_restrained_S_all 0.659
_refine_ls_R_factor_all 0.0216
_refine_ls_R_factor_gt 0.0185
_refine_ls_shift/su_max 0.002
_refine_ls_shift/su_mean 0.000
_refine_ls_structure_factor_coef Fsqd
_refine_ls_weighting_details 'calc w=1/[\s^2^(Fo^2^)+(0.0475P)^2^+5.7346P] where P=(Fo^2^+2Fc^2^)/3'
_refine_ls_weighting_scheme calc
_refine_ls_wR_factor_gt 0.0504
_refine_ls_wR_factor_ref 0.0528
_reflns_number_gt 8634
_reflns_number_total 9427
_reflns_threshold_expression >2sigma(I)
_cod_data_source_file ic001311d_7.cif
_cod_data_source_block nh10
_cod_depositor_comments
;

2020-09-02
Z value changed to be consistent with given formula
                 miguel
;
_cod_original_formula_units_Z 5
_cod_original_cell_volume 2988.95(18)
_cod_database_code 4319766

loop_
_symmetry_equiv_pos_as_xyz
'x, y, z'
'-x+1/2, y+1/2, -z+1/2'
'-x, -y, -z'
'x-1/2, -y-1/2, z-1/2'

loop_
_atom_site_label
_atom_site_type_symbol
_atom_site_fract_x
_atom_site_fract_y
_atom_site_fract_z
_atom_site_U_iso_or_equiv
_atom_site_adp_type
_atom_site_occupancy
_atom_site_symmetry_multiplicity
_atom_site_calc_flag
_atom_site_refinement_flags
_atom_site_disorder_assembly
_atom_site_disorder_group
I1 I 0.822540(6) 0.192567(12) 0.121210(5) 0.01876(3) Uani 1 1 d . . .
I2 I 1.058023(6) 0.256493(11) 0.186129(5) 0.01655(3) Uani 1 1 d . . .
Ga3 Ga 0.956494(9) 0.097870(18) 0.206111(8) 0.01104(3) Uani 1 1 d . . .
N2 N 0.95795(7) 0.09533(14) 0.30366(7) 0.0123(2) Uani 1 1 d . . .
N1 N 0.97063(7) -0.12014(14) 0.19475(7) 0.0119(2) Uani 1 1 d . . .
C6 C 1.00781(8) -0.18191(16) 0.14954(8) 0.0128(2) Uani 1 1 d . . .
C11 C 0.96420(9) -0.21383(18) 0.07586(8) 0.0162(3) Uani 1 1 d . . .
C18 C 0.97775(8) 0.23349(16) 0.34820(8) 0.0128(2) Uani 1 1 d . . .
C3 C 0.93677(8) -0.03615(17) 0.32604(8) 0.0131(2) Uani 1 1 d . . .
C7 C 1.08775(9) -0.21497(17) 0.18251(8) 0.0150(3) Uani 1 1 d . . .
C12 C 0.87877(9) -0.17647(18) 0.03871(9) 0.0188(3) Uani 1 1 d . . .
H12A H 0.8610 -0.1362 0.0762 0.023 Uiso 1 1 calc R . .
C2 C 0.92410(9) -0.17695(17) 0.28823(8) 0.0149(3) Uani 1 1 d . . .
H2A H 0.8974 -0.2538 0.3033 0.018 Uiso 1 1 calc R . .
C1 C 0.94524(8) -0.22045(17) 0.23139(8) 0.0132(2) Uani 1 1 d . . .
C9 C 1.07994(11) -0.3178(2) 0.06739(10) 0.0243(3) Uani 1 1 d . . .
H9A H 1.1045 -0.3653 0.0394 0.029 Uiso 1 1 calc R . .
C5 C 0.92537(9) -0.04052(18) 0.39646(8) 0.0181(3) Uani 1 1 d . . .
H5A H 0.9501 0.0504 0.4258 0.027 Uiso 1 1 calc R . .
H5B H 0.9487 -0.1352 0.4232 0.027 Uiso 1 1 calc R . .
H5C H 0.8699 -0.0396 0.3860 0.027 Uiso 1 1 calc R . .
C10 C 1.00211(11) -0.2827(2) 0.03588(9) 0.0217(3) Uani 1 1 d . . .
H10A H 0.9736 -0.3057 -0.0140 0.026 Uiso 1 1 calc R . .
C13 C 0.86525(12) -0.0495(2) -0.01854(10) 0.0280(4) Uani 1 1 d . . .
H13A H 0.8957 0.0425 0.0044 0.042 Uiso 1 1 calc R . .
H13B H 0.8102 -0.0224 -0.0401 0.042 Uiso 1 1 calc R . .
H13C H 0.8813 -0.0875 -0.0565 0.042 Uiso 1 1 calc R . .
C15 C 1.13574(9) -0.18374(19) 0.26224(9) 0.0191(3) Uani 1 1 d . . .
H15A H 1.1055 -0.1125 0.2804 0.023 Uiso 1 1 calc R . .
C24 C 1.11937(8) 0.15690(19) 0.38638(8) 0.0170(3) Uani 1 1 d . . .
H24A H 1.1001 0.1007 0.3389 0.020 Uiso 1 1 calc R . .
C23 C 1.05700(8) 0.27072(18) 0.38443(8) 0.0146(3) Uani 1 1 d . . .
C17 C 1.21280(10) -0.1042(2) 0.27435(12) 0.0296(4) Uani 1 1 d . . .
H17A H 1.2028 -0.0100 0.2446 0.044 Uiso 1 1 calc R . .
H17B H 1.2453 -0.1751 0.2604 0.044 Uiso 1 1 calc R . .
H17C H 1.2395 -0.0765 0.3257 0.044 Uiso 1 1 calc R . .
C8 C 1.12227(10) -0.2837(2) 0.13996(10) 0.0211(3) Uani 1 1 d . . .
H8A H 1.1759 -0.3076 0.1611 0.025 Uiso 1 1 calc R . .
C4 C 0.93903(9) -0.39017(17) 0.21209(9) 0.0181(3) Uani 1 1 d . . .
H4A H 0.9816 -0.4193 0.1983 0.027 Uiso 1 1 calc R . .
H4B H 0.8895 -0.4098 0.1713 0.027 Uiso 1 1 calc R . .
H4C H 0.9419 -0.4518 0.2541 0.027 Uiso 1 1 calc R . .
C26 C 1.19621(10) 0.2338(2) 0.39652(10) 0.0245(3) Uani 1 1 d . . .
H26A H 1.1872 0.3126 0.3588 0.037 Uiso 1 1 calc R . .
H26B H 1.2320 0.1552 0.3928 0.037 Uiso 1 1 calc R . .
H26C H 1.2186 0.2829 0.4444 0.037 Uiso 1 1 calc R . .
C16 C 1.15089(11) -0.3342(2) 0.30681(10) 0.0285(4) Uani 1 1 d . . .
H16A H 1.1015 -0.3787 0.3030 0.043 Uiso 1 1 calc R . .
H16B H 1.1830 -0.3114 0.3578 0.043 Uiso 1 1 calc R . .
H16C H 1.1778 -0.4086 0.2881 0.043 Uiso 1 1 calc R . .
C14 C 0.83042(12) -0.3207(2) 0.00371(12) 0.0320(4) Uani 1 1 d . . .
H14A H 0.8420 -0.4036 0.0399 0.048 Uiso 1 1 calc R . .
H14B H 0.8431 -0.3558 -0.0367 0.048 Uiso 1 1 calc R . .
H14C H 0.7753 -0.2948 -0.0144 0.048 Uiso 1 1 calc R . .
C19 C 0.91972(9) 0.33041(17) 0.35324(8) 0.0145(2) Uani 1 1 d . . .
C27 C 0.83346(9) 0.29405(19) 0.31938(9) 0.0176(3) Uani 1 1 d . . .
H27A H 0.8259 0.1949 0.2915 0.021 Uiso 1 1 calc R . .
C20 C 0.94318(9) 0.46810(18) 0.39343(8) 0.0178(3) Uani 1 1 d . . .
H20A H 0.9051 0.5344 0.3981 0.021 Uiso 1 1 calc R . .
C29 C 0.78737(9) 0.4219(2) 0.26702(10) 0.0214(3) Uani 1 1 d . . .
H29A H 0.8075 0.4362 0.2292 0.032 Uiso 1 1 calc R . .
H29B H 0.7925 0.5192 0.2938 0.032 Uiso 1 1 calc R . .
H29C H 0.7327 0.3922 0.2445 0.032 Uiso 1 1 calc R . .
C21 C 1.02033(10) 0.50954(19) 0.42639(9) 0.0204(3) Uani 1 1 d . . .
H21A H 1.0347 0.6053 0.4517 0.024 Uiso 1 1 calc R . .
C22 C 1.07669(9) 0.41036(19) 0.42230(9) 0.0188(3) Uani 1 1 d . . .
H22A H 1.1297 0.4384 0.4458 0.023 Uiso 1 1 calc R . .
C28 C 0.80057(11) 0.2730(2) 0.37812(11) 0.0253(3) Uani 1 1 d . . .
H28A H 0.8327 0.1988 0.4147 0.038 Uiso 1 1 calc R . .
H28B H 0.7474 0.2336 0.3556 0.038 Uiso 1 1 calc R . .
H28C H 0.8007 0.3730 0.4013 0.038 Uiso 1 1 calc R . .
C25 C 1.13275(10) 0.0360(2) 0.44652(11) 0.0272(4) Uani 1 1 d . . .
H25A H 1.0836 -0.0147 0.4392 0.041 Uiso 1 1 calc R . .
H25B H 1.1533 0.0875 0.4939 0.041 Uiso 1 1 calc R . .
H25C H 1.1699 -0.0420 0.4448 0.041 Uiso 1 1 calc R . .

loop_
_atom_site_aniso_label
_atom_site_aniso_U_11
_atom_site_aniso_U_22
_atom_site_aniso_U_33
_atom_site_aniso_U_23
_atom_site_aniso_U_13
_atom_site_aniso_U_12
I1 0.01618(5) 0.02060(5) 0.01613(5) 0.00141(3) 0.00283(4) 0.00463(3)
I2 0.01854(5) 0.01602(5) 0.01837(5) -0.00033(3) 0.01083(4) -0.00348(3)
Ga3 0.01157(7) 0.01124(7) 0.01080(7) 0.00015(5) 0.00495(5) -0.00002(5)
N2 0.0122(5) 0.0134(5) 0.0119(5) -0.0005(4) 0.0053(4) 0.0002(4)
N1 0.0112(5) 0.0123(5) 0.0127(5) -0.0007(4) 0.0052(4) 0.0001(4)
C6 0.0141(6) 0.0118(6) 0.0141(6) -0.0004(5) 0.0073(5) -0.0003(4)
C11 0.0192(7) 0.0145(6) 0.0150(6) -0.0010(5) 0.0071(5) -0.0004(5)
C18 0.0132(6) 0.0142(6) 0.0116(6) -0.0005(5) 0.0055(5) -0.0016(5)
C3 0.0121(6) 0.0149(6) 0.0131(6) 0.0013(5) 0.0058(5) 0.0013(5)
C7 0.0148(6) 0.0141(6) 0.0178(7) -0.0004(5) 0.0081(5) 0.0000(5)
C12 0.0184(7) 0.0177(7) 0.0157(7) -0.0019(5) 0.0019(5) -0.0003(5)
C2 0.0165(6) 0.0137(6) 0.0177(7) 0.0014(5) 0.0100(5) -0.0010(5)
C1 0.0111(6) 0.0126(6) 0.0159(6) -0.0002(5) 0.0052(5) 0.0002(5)
C9 0.0324(9) 0.0219(8) 0.0266(8) -0.0015(6) 0.0205(7) 0.0041(6)
C5 0.0231(7) 0.0186(7) 0.0163(7) 0.0025(5) 0.0118(6) 0.0009(5)
C10 0.0300(8) 0.0204(7) 0.0170(7) -0.0020(6) 0.0119(6) 0.0012(6)
C13 0.0347(9) 0.0261(8) 0.0208(8) 0.0044(6) 0.0085(7) 0.0096(7)
C15 0.0124(6) 0.0206(7) 0.0215(7) -0.0031(6) 0.0038(6) 0.0008(5)
C24 0.0121(6) 0.0239(7) 0.0143(6) -0.0015(5) 0.0047(5) -0.0002(5)
C23 0.0136(6) 0.0174(6) 0.0128(6) -0.0010(5) 0.0052(5) -0.0013(5)
C17 0.0162(7) 0.0288(9) 0.0373(10) 0.0002(7) 0.0037(7) -0.0033(6)
C8 0.0190(7) 0.0208(7) 0.0283(8) -0.0005(6) 0.0144(6) 0.0028(6)
C4 0.0227(7) 0.0127(6) 0.0227(7) -0.0016(5) 0.0131(6) -0.0023(5)
C26 0.0142(7) 0.0360(9) 0.0237(8) -0.0034(7) 0.0080(6) -0.0041(6)
C16 0.0282(9) 0.0307(9) 0.0212(8) 0.0031(7) 0.0041(7) -0.0020(7)
C14 0.0265(9) 0.0270(9) 0.0305(10) -0.0070(7) -0.0013(7) -0.0060(7)
C19 0.0165(6) 0.0151(6) 0.0136(6) 0.0016(5) 0.0076(5) 0.0006(5)
C27 0.0157(6) 0.0183(6) 0.0213(7) 0.0019(5) 0.0099(6) 0.0019(5)
C20 0.0240(7) 0.0162(6) 0.0153(6) 0.0000(5) 0.0099(6) 0.0024(5)
C29 0.0164(7) 0.0224(7) 0.0253(8) 0.0040(6) 0.0080(6) 0.0037(6)
C21 0.0274(8) 0.0179(7) 0.0162(7) -0.0035(5) 0.0088(6) -0.0027(6)
C22 0.0195(7) 0.0207(7) 0.0155(7) -0.0029(5) 0.0060(6) -0.0049(5)
C28 0.0263(8) 0.0259(8) 0.0329(9) 0.0056(7) 0.0216(8) 0.0041(6)
C25 0.0197(7) 0.0323(9) 0.0308(9) 0.0111(7) 0.0111(7) 0.0075(7)

loop_
_atom_type_symbol
_atom_type_description
_atom_type_scat_dispersion_real
_atom_type_scat_dispersion_imag
_atom_type_scat_source
C C 0.0033 0.0016 'International Tables Vol C Tables 4.2.6.8 and 6.1.1.4'
H H 0.0000 0.0000 'International Tables Vol C Tables 4.2.6.8 and 6.1.1.4'
Ga Ga 0.2307 1.6083 'International Tables Vol C Tables 4.2.6.8 and 6.1.1.4'
I I -0.4742 1.8119 'International Tables Vol C Tables 4.2.6.8 and 6.1.1.4'
N N 0.0061 0.0033 'International Tables Vol C Tables 4.2.6.8 and 6.1.1.4'

loop_
_geom_angle_atom_site_label_1
_geom_angle_atom_site_label_2
_geom_angle_atom_site_label_3
_geom_angle
_geom_angle_site_symmetry_1
_geom_angle_site_symmetry_3
_geom_angle_publ_flag
N1 Ga3 N2 99.25(5) . . ?
N1 Ga3 I2 111.31(4) . . ?
N2 Ga3 I2 117.35(4) . . ?
N1 Ga3 I1 112.31(4) . . ?
N2 Ga3 I1 106.90(4) . . ?
I2 Ga3 I1 109.413(7) . . ?
C3 N2 C18 121.89(12) . . ?
C3 N2 Ga3 117.41(10) . . ?
C18 N2 Ga3 120.64(9) . . ?
C1 N1 C6 118.21(12) . . ?
C1 N1 Ga3 117.95(10) . . ?
C6 N1 Ga3 123.84(9) . . ?
C11 C6 C7 121.51(13) . . ?
C11 C6 N1 120.37(13) . . ?
C7 C6 N1 118.06(13) . . ?
C10 C11 C6 117.96(15) . . ?
C10 C11 C12 119.42(14) . . ?
C6 C11 C12 122.63(13) . . ?
C19 C18 C23 121.21(13) . . ?
C19 C18 N2 121.01(13) . . ?
C23 C18 N2 117.74(12) . . ?
N2 C3 C2 124.17(13) . . ?
N2 C3 C5 120.47(13) . . ?
C2 C3 C5 115.36(13) . . ?
C8 C7 C6 117.90(14) . . ?
C8 C7 C15 119.64(14) . . ?
C6 C7 C15 122.43(13) . . ?
C11 C12 C14 111.93(14) . . ?
C11 C12 C13 110.40(14) . . ?
C14 C12 C13 110.06(15) . . ?
C1 C2 C3 129.14(13) . . ?
N1 C1 C2 123.58(13) . . ?
N1 C1 C4 119.58(13) . . ?
C2 C1 C4 116.84(13) . . ?
C10 C9 C8 119.88(15) . . ?
C9 C10 C11 121.36(16) . . ?
C7 C15 C17 112.09(14) . . ?
C7 C15 C16 111.07(14) . . ?
C17 C15 C16 109.87(14) . . ?
C23 C24 C26 113.83(14) . . ?
C23 C24 C25 110.00(13) . . ?
C26 C24 C25 109.74(14) . . ?
C22 C23 C18 118.36(14) . . ?
C22 C23 C24 120.57(14) . . ?
C18 C23 C24 120.94(13) . . ?
C9 C8 C7 121.38(15) . . ?
C20 C19 C18 117.77(14) . . ?
C20 C19 C27 117.82(13) . . ?
C18 C19 C27 124.39(13) . . ?
C19 C27 C29 111.78(13) . . ?
C19 C27 C28 111.28(14) . . ?
C29 C27 C28 108.58(13) . . ?
C21 C20 C19 121.63(14) . . ?
C20 C21 C22 119.62(15) . . ?
C23 C22 C21 121.30(15) . . ?

loop_
_geom_bond_atom_site_label_1
_geom_bond_atom_site_label_2
_geom_bond_distance
_geom_bond_site_symmetry_2
_geom_bond_publ_flag
I1 Ga3 2.5528(2) . ?
I2 Ga3 2.50820(19) . ?
Ga3 N1 1.9240(12) . ?
Ga3 N2 1.9475(12) . ?
N2 C3 1.3369(18) . ?
N2 C18 1.4462(18) . ?
N1 C1 1.3401(18) . ?
N1 C6 1.4494(18) . ?
C6 C11 1.405(2) . ?
C6 C7 1.412(2) . ?
C11 C10 1.400(2) . ?
C11 C12 1.515(2) . ?
C18 C19 1.410(2) . ?
C18 C23 1.413(2) . ?
C3 C2 1.401(2) . ?
C3 C5 1.512(2) . ?
C7 C8 1.394(2) . ?
C7 C15 1.517(2) . ?
C12 C14 1.536(2) . ?
C12 C13 1.533(2) . ?
C2 C1 1.400(2) . ?
C1 C4 1.506(2) . ?
C9 C10 1.379(3) . ?
C9 C8 1.386(3) . ?
C15 C17 1.534(2) . ?
C15 C16 1.537(3) . ?
C24 C23 1.519(2) . ?
C24 C26 1.529(2) . ?
C24 C25 1.538(2) . ?
C23 C22 1.393(2) . ?
C19 C20 1.404(2) . ?
C19 C27 1.523(2) . ?
C27 C29 1.533(2) . ?
C27 C28 1.545(2) . ?
C20 C21 1.383(2) . ?
C21 C22 1.390(2) . ?
